data_4060966
loop_
_publ_author_name
'Ionkin, Alex S.'
'Marshall, William J.'
'Fish, Brian M.'

_publ_section_title
;
 Synthesis and Structural Characterization of a Series of Novel
 Polyaromatic Ligands Containing Pyrene and Related Biscyclometalated
 Iridium(III) Complexes
;
_journal_coden_ASTM ORGND7
_journal_issue 6
_journal_name_full Organometallics
_journal_page_first 1461
_journal_page_last 1471
_journal_paper_doi 10.1021/om0510775
_journal_volume 25
_journal_year 2006
_chemical_formula_sum 'C24 H27 P'
_chemical_formula_weight 346.43
_space_group_IT_number 14
_symmetry_cell_setting monoclinic
_symmetry_space_group_name_Hall '-P 2ybc'
_symmetry_space_group_name_H-M 'P 1 21/c 1'
_cell_angle_alpha 90.00
_cell_angle_beta 103.052(12)
_cell_angle_gamma 90.00
_cell_formula_units_Z 4
_cell_length_a 16.865(10)
_cell_length_b 8.172(5)
_cell_length_c 14.598(9)
_cell_measurement_temperature 293(2)
_cell_volume 1960(2)
_diffrn_ambient_temperature 293(2)
_exptl_crystal_density_diffrn 1.174
_cod_duplicate_entry 4074991
_cod_depositor_comments
;
The following automatic conversions were performed:
'_symmetry_cell_setting' value 'Monoclinic' changed to 'monoclinic'
according to '/home/saulius/struct/CIF-dictionaries/cif_core.dic'
dictionary named 'cif_core.dic' version 2.4.1 from 2010-06-29.

Automatic conversion script
Id: cif_fix_enum 1527 2010-12-29 10:47:43Z saulius 
;
_cod_original_sg_symbol_H-M 'P 21/c'
_cod_database_code 4060966

loop_
_symmetry_equiv_pos_as_xyz
'x, y, z'
'-x, y+1/2, -z+1/2'
'-x, -y, -z'
'x, -y-1/2, z-1/2'

loop_
_atom_site_label
_atom_site_type_symbol
_atom_site_fract_x
_atom_site_fract_y
_atom_site_fract_z
_atom_site_U_iso_or_equiv
_atom_site_adp_type
_atom_site_occupancy
_atom_site_symmetry_multiplicity
_atom_site_calc_flag
_atom_site_refinement_flags
_atom_site_disorder_assembly
_atom_site_disorder_group
P1 P 0.20040(6) 0.24867(12) 0.14164(7) 0.0362(3) Uani 1 1 d . . .
C1 C 0.2315(2) 0.4008(4) 0.0626(3) 0.0321(10) Uani 1 1 d . . .
C2 C 0.3117(2) 0.4636(4) 0.0861(3) 0.0286(9) Uani 1 1 d . . .
C3 C 0.3384(2) 0.5736(4) 0.0225(3) 0.0306(9) Uani 1 1 d . . .
C4 C 0.2846(2) 0.6249(4) -0.0609(3) 0.0328(10) Uani 1 1 d . . .
C5 C 0.2053(2) 0.5647(4) -0.0808(3) 0.0375(10) Uani 1 1 d . . .
H5A H 0.1686 0.5989 -0.1349 0.045 Uiso 1 1 calc R . .
C6 C 0.1807(2) 0.4544(4) -0.0209(3) 0.0347(10) Uani 1 1 d . . .
H6A H 0.1278 0.4143 -0.0371 0.042 Uiso 1 1 calc R . .
C7 C 0.3696(2) 0.4192(4) 0.1691(3) 0.0368(10) Uani 1 1 d . . .
H7A H 0.3536 0.3503 0.2122 0.044 Uiso 1 1 calc R . .
C8 C 0.4476(2) 0.4739(4) 0.1875(3) 0.0383(10) Uani 1 1 d . . .
H8A H 0.4833 0.4398 0.2424 0.046 Uiso 1 1 calc R . .
C9 C 0.4767(2) 0.5817(4) 0.1259(3) 0.0352(10) Uani 1 1 d . . .
C10 C 0.4203(2) 0.6329(4) 0.0437(3) 0.0327(10) Uani 1 1 d . . .
C11 C 0.5563(2) 0.6373(5) 0.1429(3) 0.0404(11) Uani 1 1 d . . .
H11A H 0.5933 0.6028 0.1967 0.048 Uiso 1 1 calc R . .
C12 C 0.5816(2) 0.7430(5) 0.0815(3) 0.0457(11) Uani 1 1 d . . .
H12A H 0.6353 0.7789 0.0944 0.055 Uiso 1 1 calc R . .
C13 C 0.5276(2) 0.7963(4) 0.0008(3) 0.0454(12) Uani 1 1 d . . .
H13A H 0.5452 0.8679 -0.0400 0.054 Uiso 1 1 calc R . .
C14 C 0.4467(2) 0.7430(4) -0.0197(3) 0.0348(9) Uani 1 1 d . . .
C15 C 0.3900(3) 0.7915(4) -0.1036(3) 0.0434(11) Uani 1 1 d . . .
H15A H 0.4067 0.8629 -0.1451 0.052 Uiso 1 1 calc R . .
C16 C 0.3133(2) 0.7363(4) -0.1236(3) 0.0408(10) Uani 1 1 d . . .
H16A H 0.2778 0.7700 -0.1787 0.049 Uiso 1 1 calc R . .
C17 C 0.0924(2) 0.3008(4) 0.1449(3) 0.0419(11) Uani 1 1 d . . .
C18 C 0.0920(3) 0.4861(4) 0.1671(3) 0.0599(13) Uani 1 1 d . . .
H18A H 0.0402 0.5158 0.1791 0.090 Uiso 1 1 calc R . .
H18B H 0.1012 0.5474 0.1144 0.090 Uiso 1 1 calc R . .
H18C H 0.1342 0.5099 0.2216 0.090 Uiso 1 1 calc R . .
C19 C 0.0224(2) 0.2604(5) 0.0612(3) 0.0560(12) Uani 1 1 d . . .
H19A H -0.0284 0.2888 0.0761 0.084 Uiso 1 1 calc R . .
H19B H 0.0229 0.1454 0.0477 0.084 Uiso 1 1 calc R . .
H19C H 0.0288 0.3215 0.0072 0.084 Uiso 1 1 calc R . .
C20 C 0.0748(2) 0.2115(5) 0.2305(3) 0.0552(12) Uani 1 1 d . . .
H20A H 0.0252 0.2526 0.2435 0.083 Uiso 1 1 calc R . .
H20B H 0.1189 0.2296 0.2840 0.083 Uiso 1 1 calc R . .
H20C H 0.0694 0.0964 0.2175 0.083 Uiso 1 1 calc R . .
C21 C 0.2041(2) 0.0525(4) 0.0738(3) 0.0355(10) Uani 1 1 d . . .
C22 C 0.1684(2) 0.0545(4) -0.0307(3) 0.0498(12) Uani 1 1 d . . .
H22A H 0.1728 -0.0526 -0.0561 0.075 Uiso 1 1 calc R . .
H22B H 0.1974 0.1318 -0.0602 0.075 Uiso 1 1 calc R . .
H22C H 0.1121 0.0854 -0.0422 0.075 Uiso 1 1 calc R . .
C23 C 0.1652(2) -0.0857(4) 0.1200(3) 0.0534(12) Uani 1 1 d . . .
H23A H 0.1799 -0.1895 0.0980 0.080 Uiso 1 1 calc R . .
H23B H 0.1070 -0.0741 0.1039 0.080 Uiso 1 1 calc R . .
H23C H 0.1843 -0.0799 0.1871 0.080 Uiso 1 1 calc R . .
C24 C 0.2952(2) 0.0154(5) 0.0899(3) 0.0552(13) Uani 1 1 d . . .
H24A H 0.3031 -0.0797 0.0543 0.083 Uiso 1 1 calc R . .
H24B H 0.3171 -0.0046 0.1556 0.083 Uiso 1 1 calc R . .
H24C H 0.3226 0.1071 0.0699 0.083 Uiso 1 1 calc R . .

loop_
_atom_site_aniso_label
_atom_site_aniso_U_11
_atom_site_aniso_U_22
_atom_site_aniso_U_33
_atom_site_aniso_U_23
_atom_site_aniso_U_13
_atom_site_aniso_U_12
P1 0.0471(6) 0.0164(5) 0.0475(7) -0.0002(6) 0.0160(5) -0.0041(5)
C1 0.043(3) 0.012(2) 0.042(3) 0.0000(19) 0.012(2) 0.0015(19)
C2 0.042(3) 0.009(2) 0.036(3) -0.0049(18) 0.011(2) -0.0004(18)
C3 0.040(2) 0.0115(19) 0.042(3) -0.011(2) 0.013(2) -0.0020(18)
C4 0.045(3) 0.012(2) 0.045(3) -0.0037(19) 0.018(2) 0.0027(19)
C5 0.049(3) 0.019(2) 0.044(3) 0.001(2) 0.010(2) 0.002(2)
C6 0.039(3) 0.023(2) 0.044(3) -0.003(2) 0.013(2) -0.0025(19)
C7 0.045(3) 0.015(2) 0.052(3) -0.002(2) 0.014(2) 0.0003(19)
C8 0.047(3) 0.023(2) 0.044(3) -0.004(2) 0.006(2) 0.001(2)
C9 0.043(3) 0.014(2) 0.048(3) -0.009(2) 0.011(2) -0.004(2)
C10 0.045(3) 0.011(2) 0.047(3) -0.007(2) 0.019(2) -0.0001(18)
C11 0.045(3) 0.022(2) 0.053(3) -0.013(2) 0.008(2) -0.003(2)
C12 0.042(2) 0.026(2) 0.073(3) -0.018(3) 0.021(2) -0.012(2)
C13 0.054(3) 0.020(2) 0.069(3) -0.015(2) 0.029(3) -0.007(2)
C14 0.044(2) 0.013(2) 0.051(3) -0.010(2) 0.018(2) -0.003(2)
C15 0.057(3) 0.017(2) 0.060(3) 0.000(2) 0.021(2) -0.003(2)
C16 0.058(3) 0.021(2) 0.046(3) 0.006(2) 0.016(2) 0.006(2)
C17 0.053(3) 0.017(2) 0.060(3) 0.001(2) 0.022(2) -0.0009(19)
C18 0.081(3) 0.023(2) 0.089(4) 0.000(2) 0.048(3) 0.010(2)
C19 0.045(3) 0.043(3) 0.081(3) 0.012(3) 0.018(2) 0.004(2)
C20 0.062(3) 0.039(3) 0.073(3) 0.005(2) 0.031(2) -0.001(2)
C21 0.043(3) 0.019(2) 0.046(3) -0.002(2) 0.015(2) -0.0044(18)
C22 0.069(3) 0.024(2) 0.058(3) -0.009(2) 0.018(2) -0.002(2)
C23 0.071(3) 0.016(2) 0.076(3) 0.001(2) 0.025(2) -0.008(2)
C24 0.057(3) 0.025(2) 0.084(4) -0.006(2) 0.016(3) 0.006(2)

loop_
_geom_bond_atom_site_label_1
_geom_bond_atom_site_label_2
_geom_bond_distance
_geom_bond_site_symmetry_2
_geom_bond_publ_flag
P1 C1 1.851(4) . ?
P1 C17 1.881(4) . ?
P1 C21 1.893(4) . ?
C1 C6 1.393(5) . ?
C1 C2 1.414(5) . ?
C2 C7 1.420(5) . ?
C2 C3 1.437(5) . ?
C3 C4 1.408(5) . ?
C3 C10 1.429(5) . ?
C4 C5 1.393(5) . ?
C4 C16 1.449(5) . ?
C5 C6 1.383(5) . ?
C7 C8 1.357(5) . ?
C8 C9 1.423(5) . ?
C9 C11 1.385(5) . ?
C9 C10 1.416(5) . ?
C10 C14 1.432(5) . ?
C11 C12 1.380(5) . ?
C12 C13 1.387(5) . ?
C13 C14 1.399(5) . ?
C14 C15 1.429(5) . ?
C15 C16 1.338(5) . ?
C17 C19 1.532(5) . ?
C17 C20 1.532(5) . ?
C17 C18 1.549(5) . ?
C21 C22 1.507(5) . ?
C21 C24 1.531(5) . ?
C21 C23 1.537(5) . ?

loop_
_cod_related_entry_id
_cod_related_entry_database
_cod_related_entry_code
1 ChemSpider 9842104
